data_4119710
loop_
_publ_author_name
'Jarugu Narasimha Moorthy'
'Susovan Mandal'
'Arindam Mukhopadhyay'
'Subhas Samanta'

_publ_contact_author_address
;Departmet of chemistry
Indian Institute of Technology - Kanpur
Kanpur - 208 016
INDIA
;
_publ_contact_author_email moorthy@iitk.ac.in
_publ_contact_author_fax +915122597436
_publ_contact_author_name 'Prof. J. N. Moorthy'
_publ_contact_author_phone +915122597438
_publ_section_title
;
 Helicity as a Steric Force: Stabilization and Helicity-Dependent
 Reversion of Coloredo-Quinonoid Intermediates of Helical Chromenes
;
_journal_name_full 'Journal of the American Chemical Society'
_journal_page_first 6872
_journal_page_last 6884
_journal_paper_doi 10.1021/ja312027c
_journal_volume 135
_journal_year 2013
_chemical_formula_moiety 'C37 H24 O1'
_chemical_formula_sum 'C37 H24 O'
_chemical_formula_weight 484.56
_chemical_name_systematic
;
 ?
;
_space_group_IT_number 14
_symmetry_cell_setting monoclinic
_symmetry_space_group_name_Hall '-P 2yn'
_symmetry_space_group_name_H-M 'P 1 21/n 1'
_atom_sites_solution_hydrogens geom
_atom_sites_solution_primary direct
_atom_sites_solution_secondary difmap
_audit_creation_method SHELXL-97
_cell_angle_alpha 90.00
_cell_angle_beta 110.303(5)
_cell_angle_gamma 90.00
_cell_formula_units_Z 4
_cell_length_a 12.821(4)
_cell_length_b 10.834(4)
_cell_length_c 18.427(6)
_cell_measurement_temperature 100(2)
_cell_volume 2400.5(14)
_computing_cell_refinement 'Bruker SAINT'
_computing_data_collection 'Bruker APEX'
_computing_data_reduction 'Bruker SAINT'
_computing_molecular_graphics 'SHELXL 5.1, XP (Sheldrick, 1994)'
_computing_publication_material SHELXS-97
_computing_structure_refinement 'SHELXL-97 (Sheldrick, 2008)'
_computing_structure_solution 'SHELXS-97 (Sheldrick, 2008)'
_diffrn_ambient_temperature 100(2)
_diffrn_measured_fraction_theta_full 0.987
_diffrn_measured_fraction_theta_max 0.987
_diffrn_measurement_device_type 'Bruker SMART APEX'
_diffrn_measurement_method 'phi and omega scans'
_diffrn_radiation_monochromator graphite
_diffrn_radiation_source 'fine-focus sealed tube'
_diffrn_radiation_type MoK\a
_diffrn_radiation_wavelength 0.71073
_diffrn_reflns_av_R_equivalents 0.0600
_diffrn_reflns_av_sigmaI/netI 0.0694
_diffrn_reflns_limit_h_max 17
_diffrn_reflns_limit_h_min -16
_diffrn_reflns_limit_k_max 11
_diffrn_reflns_limit_k_min -14
_diffrn_reflns_limit_l_max 17
_diffrn_reflns_limit_l_min -24
_diffrn_reflns_number 15271
_diffrn_reflns_theta_full 28.36
_diffrn_reflns_theta_max 28.36
_diffrn_reflns_theta_min 2.22
_exptl_absorpt_coefficient_mu 0.079
_exptl_absorpt_correction_type none
_exptl_crystal_colour 'pale yellow'
_exptl_crystal_density_diffrn 1.341
_exptl_crystal_description cuboidal
_exptl_crystal_F_000 1016
_exptl_crystal_size_max 0.23
_exptl_crystal_size_mid 0.17
_exptl_crystal_size_min 0.12
_refine_diff_density_max 0.327
_refine_diff_density_min -0.422
_refine_diff_density_rms 0.091
_refine_ls_extinction_method none
_refine_ls_goodness_of_fit_ref 1.093
_refine_ls_hydrogen_treatment constr
_refine_ls_matrix_type full
_refine_ls_number_parameters 343
_refine_ls_number_reflns 5944
_refine_ls_number_restraints 0
_refine_ls_restrained_S_all 1.093
_refine_ls_R_factor_all 0.0972
_refine_ls_R_factor_gt 0.0631
_refine_ls_shift/su_max 0.000
_refine_ls_shift/su_mean 0.000
_refine_ls_structure_factor_coef Fsqd
_refine_ls_weighting_details 'calc w=1/[\s^2^(Fo^2^)+(0.0883P)^2^+1.5346P] where P=(Fo^2^+2Fc^2^)/3'
_refine_ls_weighting_scheme calc
_refine_ls_wR_factor_gt 0.1516
_refine_ls_wR_factor_ref 0.2001
_reflns_number_gt 4183
_reflns_number_total 5944
_reflns_threshold_expression >2sigma(I)
_cod_data_source_file ja312027c_si_002.cif
_cod_data_source_block 1
_cod_original_cell_volume 2400.5(13)
_cod_original_sg_symbol_H-M 'P 21/n'
_cod_database_code 4119710

loop_
_symmetry_equiv_pos_as_xyz
'x, y, z'
'-x+1/2, y+1/2, -z+1/2'
'-x, -y, -z'
'x-1/2, -y-1/2, z-1/2'

loop_
_atom_site_label
_atom_site_type_symbol
_atom_site_fract_x
_atom_site_fract_y
_atom_site_fract_z
_atom_site_U_iso_or_equiv
_atom_site_adp_type
_atom_site_occupancy
_atom_site_symmetry_multiplicity
_atom_site_calc_flag
_atom_site_refinement_flags
O1 O 0.27289(11) 0.13153(13) 0.09758(8) 0.0214(3) Uani 1 1 d .
C1 C 0.17942(17) 0.18940(19) 0.03789(12) 0.0207(4) Uani 1 1 d .
C2 C 0.10740(18) 0.0943(2) -0.01615(13) 0.0246(5) Uani 1 1 d .
H2 H 0.0371 0.1169 -0.0494 0.030 Uiso 1 1 calc R
C3 C 0.14156(18) -0.0211(2) -0.01768(12) 0.0247(5) Uani 1 1 d .
H3 H 0.0922 -0.0803 -0.0469 0.030 Uiso 1 1 calc R
C4 C 0.25548(18) -0.0551(2) 0.02605(13) 0.0239(5) Uani 1 1 d .
C5 C 0.32184(17) 0.02947(19) 0.07850(12) 0.0213(4) Uani 1 1 d .
C6 C 0.3018(2) -0.1661(2) 0.01066(13) 0.0281(5) Uani 1 1 d .
H6 H 0.2559 -0.2261 -0.0205 0.034 Uiso 1 1 calc R
C7 C 0.4135(2) -0.1853(2) 0.04134(14) 0.0301(5) Uani 1 1 d .
H7 H 0.4437 -0.2585 0.0312 0.036 Uiso 1 1 calc R
C8 C 0.48324(19) -0.0947(2) 0.08836(13) 0.0282(5) Uani 1 1 d .
C9 C 0.43900(17) 0.0123(2) 0.11361(13) 0.0241(5) Uani 1 1 d .
C10 C 0.6001(2) -0.1027(2) 0.10298(14) 0.0339(6) Uani 1 1 d .
H10 H 0.6303 -0.1757 0.0926 0.041 Uiso 1 1 calc R
C11 C 0.6661(2) -0.0060(3) 0.13146(14) 0.0356(6) Uani 1 1 d .
H11 H 0.7396 -0.0083 0.1335 0.043 Uiso 1 1 calc R
C12 C 0.62609(18) 0.1012(2) 0.15891(13) 0.0302(5) Uani 1 1 d .
C13 C 0.51609(17) 0.1034(2) 0.16080(12) 0.0241(5) Uani 1 1 d .
C14 C 0.6959(2) 0.2061(3) 0.18277(14) 0.0346(6) Uani 1 1 d .
H14 H 0.7679 0.2042 0.1817 0.041 Uiso 1 1 calc R
C15 C 0.6579(2) 0.3088(3) 0.20712(14) 0.0370(6) Uani 1 1 d .
H15 H 0.6988 0.3815 0.2142 0.044 Uiso 1 1 calc R
C16 C 0.5561(2) 0.3074(2) 0.22204(13) 0.0322(5) Uani 1 1 d .
C17 C 0.49100(18) 0.1984(2) 0.20728(13) 0.0253(5) Uani 1 1 d .
C18 C 0.5232(2) 0.4107(2) 0.25651(15) 0.0368(6) Uani 1 1 d .
H18 H 0.5597 0.4856 0.2591 0.044 Uiso 1 1 calc R
C19 C 0.4403(2) 0.4028(2) 0.28556(15) 0.0365(6) Uani 1 1 d .
H19 H 0.4165 0.4732 0.3041 0.044 Uiso 1 1 calc R
C20 C 0.38891(19) 0.2859(2) 0.28797(13) 0.0287(5) Uani 1 1 d .
C21 C 0.41362(18) 0.1830(2) 0.24885(12) 0.0246(5) Uani 1 1 d .
C22 C 0.3204(2) 0.2695(2) 0.33282(14) 0.0340(6) Uani 1 1 d .
H22 H 0.2999 0.3381 0.3551 0.041 Uiso 1 1 calc R
C23 C 0.28353(19) 0.1555(3) 0.34426(13) 0.0334(6) Uani 1 1 d .
H23 H 0.2401 0.1463 0.3752 0.040 Uiso 1 1 calc R
C24 C 0.31191(18) 0.0521(2) 0.30879(13) 0.0273(5) Uani 1 1 d .
H24 H 0.2893 -0.0263 0.3176 0.033 Uiso 1 1 calc R
C25 C 0.37328(18) 0.0668(2) 0.26091(13) 0.0260(5) Uani 1 1 d .
H25 H 0.3884 -0.0019 0.2359 0.031 Uiso 1 1 calc R
C26 C 0.10562(16) 0.24927(19) 0.07847(12) 0.0204(4) Uani 1 1 d .
C27 C 0.02191(17) 0.33027(19) 0.03633(13) 0.0230(4) Uani 1 1 d .
H27 H 0.0164 0.3531 -0.0135 0.028 Uiso 1 1 calc R
C28 C -0.05332(18) 0.3771(2) 0.06845(13) 0.0261(5) Uani 1 1 d .
H28 H -0.1085 0.4318 0.0403 0.031 Uiso 1 1 calc R
C29 C -0.04583(18) 0.3421(2) 0.14281(14) 0.0265(5) Uani 1 1 d .
H29 H -0.0968 0.3721 0.1641 0.032 Uiso 1 1 calc R
C30 C 0.03754(19) 0.2626(2) 0.18484(13) 0.0275(5) Uani 1 1 d .
H30 H 0.0430 0.2400 0.2347 0.033 Uiso 1 1 calc R
C31 C 0.11341(17) 0.2160(2) 0.15297(13) 0.0235(4) Uani 1 1 d .
H31 H 0.1693 0.1625 0.1816 0.028 Uiso 1 1 calc R
C32 C 0.22782(17) 0.2880(2) -0.00112(12) 0.0222(4) Uani 1 1 d .
C33 C 0.19155(18) 0.3043(2) -0.08056(13) 0.0266(5) Uani 1 1 d .
H33 H 0.1358 0.2539 -0.1126 0.032 Uiso 1 1 calc R
C34 C 0.23852(19) 0.3963(2) -0.11282(14) 0.0291(5) Uani 1 1 d .
H34 H 0.2139 0.4071 -0.1662 0.035 Uiso 1 1 calc R
C35 C 0.3215(2) 0.4710(2) -0.06524(15) 0.0314(5) Uani 1 1 d .
H35 H 0.3530 0.5318 -0.0867 0.038 Uiso 1 1 calc R
C36 C 0.3578(2) 0.4556(2) 0.01435(15) 0.0319(5) Uani 1 1 d .
H36 H 0.4138 0.5060 0.0462 0.038 Uiso 1 1 calc R
C37 C 0.31066(18) 0.3652(2) 0.04653(13) 0.0270(5) Uani 1 1 d .
H37 H 0.3343 0.3559 0.1000 0.032 Uiso 1 1 calc R

loop_
_atom_site_aniso_label
_atom_site_aniso_U_11
_atom_site_aniso_U_22
_atom_site_aniso_U_33
_atom_site_aniso_U_23
_atom_site_aniso_U_13
_atom_site_aniso_U_12
O1 0.0223(7) 0.0209(8) 0.0195(7) 0.0000(6) 0.0052(6) 0.0035(6)
C1 0.0194(9) 0.0218(10) 0.0202(10) 0.0008(8) 0.0059(8) 0.0008(8)
C2 0.0221(10) 0.0282(12) 0.0229(11) -0.0015(9) 0.0070(8) -0.0023(9)
C3 0.0262(11) 0.0256(11) 0.0229(11) -0.0029(9) 0.0095(9) -0.0063(9)
C4 0.0298(11) 0.0206(11) 0.0249(11) 0.0002(8) 0.0139(9) -0.0015(8)
C5 0.0242(10) 0.0183(10) 0.0235(10) 0.0026(8) 0.0109(9) 0.0008(8)
C6 0.0392(13) 0.0222(11) 0.0252(11) -0.0038(9) 0.0141(10) -0.0019(9)
C7 0.0415(13) 0.0243(12) 0.0293(12) 0.0018(9) 0.0183(11) 0.0063(10)
C8 0.0315(12) 0.0282(12) 0.0278(11) 0.0051(9) 0.0139(10) 0.0074(9)
C9 0.0245(10) 0.0249(11) 0.0248(11) 0.0038(9) 0.0109(9) 0.0018(9)
C10 0.0316(12) 0.0420(15) 0.0307(13) 0.0047(11) 0.0139(10) 0.0137(11)
C11 0.0229(11) 0.0545(16) 0.0294(12) 0.0114(11) 0.0092(10) 0.0120(11)
C12 0.0239(11) 0.0411(14) 0.0235(11) 0.0089(10) 0.0056(9) 0.0015(10)
C13 0.0229(10) 0.0275(11) 0.0204(10) 0.0065(9) 0.0055(8) 0.0002(9)
C14 0.0253(11) 0.0527(16) 0.0243(11) 0.0071(11) 0.0067(9) -0.0074(11)
C15 0.0358(13) 0.0428(15) 0.0275(12) 0.0079(11) 0.0045(11) -0.0148(11)
C16 0.0346(12) 0.0319(13) 0.0224(11) 0.0037(9) 0.0003(10) -0.0062(10)
C17 0.0228(10) 0.0258(11) 0.0220(10) 0.0047(9) 0.0012(9) 0.0008(9)
C18 0.0363(13) 0.0255(12) 0.0337(13) 0.0034(10) -0.0067(11) -0.0058(10)
C19 0.0409(14) 0.0236(12) 0.0330(13) -0.0046(10) -0.0026(11) 0.0065(10)
C20 0.0272(11) 0.0293(12) 0.0220(11) -0.0018(9) -0.0012(9) 0.0060(9)
C21 0.0234(10) 0.0280(11) 0.0177(10) -0.0002(8) 0.0010(8) 0.0027(9)
C22 0.0349(13) 0.0354(14) 0.0268(12) -0.0096(10) 0.0047(10) 0.0121(11)
C23 0.0279(12) 0.0519(16) 0.0187(11) -0.0002(10) 0.0060(9) 0.0078(11)
C24 0.0266(11) 0.0330(12) 0.0216(11) 0.0043(9) 0.0076(9) 0.0051(9)
C25 0.0271(11) 0.0263(11) 0.0233(11) 0.0028(9) 0.0071(9) 0.0045(9)
C26 0.0181(9) 0.0201(10) 0.0218(10) -0.0023(8) 0.0055(8) -0.0029(8)
C27 0.0237(10) 0.0194(10) 0.0247(11) 0.0013(8) 0.0071(9) 0.0005(8)
C28 0.0215(10) 0.0219(11) 0.0329(12) -0.0013(9) 0.0071(9) 0.0000(8)
C29 0.0246(10) 0.0238(11) 0.0349(12) -0.0065(9) 0.0151(10) -0.0020(9)
C30 0.0298(11) 0.0283(12) 0.0257(11) -0.0005(9) 0.0112(9) -0.0028(9)
C31 0.0223(10) 0.0211(11) 0.0257(11) -0.0003(8) 0.0067(9) 0.0011(8)
C32 0.0233(10) 0.0227(11) 0.0231(10) 0.0003(8) 0.0112(9) 0.0029(8)
C33 0.0263(11) 0.0273(12) 0.0252(11) -0.0007(9) 0.0079(9) 0.0045(9)
C34 0.0351(12) 0.0286(12) 0.0266(12) 0.0056(9) 0.0143(10) 0.0087(10)
C35 0.0330(12) 0.0276(12) 0.0395(13) 0.0121(10) 0.0203(11) 0.0037(10)
C36 0.0278(12) 0.0281(12) 0.0373(13) 0.0026(10) 0.0082(10) -0.0037(10)
C37 0.0254(11) 0.0280(12) 0.0255(11) 0.0043(9) 0.0061(9) 0.0002(9)

loop_
_atom_type_symbol
_atom_type_description
_atom_type_scat_dispersion_real
_atom_type_scat_dispersion_imag
_atom_type_scat_source
C C 0.0033 0.0016 'International Tables Vol C Tables 4.2.6.8 and 6.1.1.4'
H H 0.0000 0.0000 'International Tables Vol C Tables 4.2.6.8 and 6.1.1.4'
O O 0.0106 0.0060 'International Tables Vol C Tables 4.2.6.8 and 6.1.1.4'

loop_
_geom_angle_atom_site_label_1
_geom_angle_atom_site_label_2
_geom_angle_atom_site_label_3
_geom_angle
C5 O1 C1 118.78(15)
O1 C5 C4 118.99(18)
O1 C5 C9 119.39(19)
C4 C5 C9 121.61(19)
O1 C1 C2 111.06(17)
O1 C1 C32 107.03(16)
C2 C1 C32 114.94(17)
O1 C1 C26 107.33(16)
C2 C1 C26 105.70(16)
C32 C1 C26 110.57(17)
C28 C27 C26 120.4(2)
C28 C27 H27 119.8
C26 C27 H27 119.8
C31 C26 C27 119.41(19)
C31 C26 C1 121.70(19)
C27 C26 C1 118.61(18)
C33 C32 C37 119.4(2)
C33 C32 C1 122.83(19)
C37 C32 C1 117.74(19)
C5 C4 C6 120.2(2)
C5 C4 C3 118.35(19)
C6 C4 C3 121.2(2)
C12 C13 C17 116.9(2)
C12 C13 C9 116.6(2)
C17 C13 C9 126.41(19)
C5 C9 C8 115.5(2)
C5 C9 C13 125.0(2)
C8 C9 C13 118.61(19)
C2 C3 C4 120.2(2)
C2 C3 H3 119.9
C4 C3 H3 119.9
C34 C35 C36 120.2(2)
C34 C35 H35 119.9
C36 C35 H35 119.9
C11 C10 C8 120.4(2)
C11 C10 H10 119.8
C8 C10 H10 119.8
C7 C6 C4 120.1(2)
C7 C6 H6 119.9
C4 C6 H6 119.9
C24 C25 C21 121.7(2)
C24 C25 H25 119.1
C21 C25 H25 119.1
C27 C28 C29 119.9(2)
C27 C28 H28 120.1
C29 C28 H28 120.1
C30 C29 C28 119.8(2)
C30 C29 H29 120.1
C28 C29 H29 120.1
C32 C33 C34 120.2(2)
C32 C33 H33 119.9
C34 C33 H33 119.9
C3 C2 C1 121.8(2)
C3 C2 H2 119.1
C1 C2 H2 119.1
C16 C17 C13 118.0(2)
C16 C17 C21 117.2(2)
C13 C17 C21 124.2(2)
C26 C31 C30 120.1(2)
C26 C31 H31 120.0
C30 C31 H31 120.0
C7 C8 C10 118.3(2)
C7 C8 C9 121.6(2)
C10 C8 C9 119.6(2)
C17 C16 C18 119.7(2)
C17 C16 C15 119.4(2)
C18 C16 C15 120.8(2)
C10 C11 C12 121.4(2)
C10 C11 H11 119.3
C12 C11 H11 119.3
C15 C14 C12 120.0(2)
C15 C14 H14 120.0
C12 C14 H14 120.0
C14 C15 C16 121.0(2)
C14 C15 H15 119.5
C16 C15 H15 119.5
C25 C21 C20 117.6(2)
C25 C21 C17 122.6(2)
C20 C21 C17 119.3(2)
C23 C22 C20 121.6(2)
C23 C22 H22 119.2
C20 C22 H22 119.2
C36 C37 C32 120.2(2)
C36 C37 H37 119.9
C32 C37 H37 119.9
C29 C30 C31 120.5(2)
C29 C30 H30 119.8
C31 C30 H30 119.8
C35 C34 C33 119.8(2)
C35 C34 H34 120.1
C33 C34 H34 120.1
C25 C24 C23 120.1(2)
C25 C24 H24 119.9
C23 C24 H24 119.9
C35 C36 C37 120.0(2)
C35 C36 H36 120.0
C37 C36 H36 120.0
C6 C7 C8 120.1(2)
C6 C7 H7 119.9
C8 C7 H7 119.9
C22 C20 C21 119.5(2)
C22 C20 C19 121.0(2)
C21 C20 C19 119.4(2)
C14 C12 C13 120.3(2)
C14 C12 C11 119.6(2)
C13 C12 C11 120.1(2)
C19 C18 C16 121.6(2)
C19 C18 H18 119.2
C16 C18 H18 119.2
C22 C23 C24 119.3(2)
C22 C23 H23 120.3
C24 C23 H23 120.3
C18 C19 C20 120.1(2)
C18 C19 H19 119.9
C20 C19 H19 119.9

loop_
_geom_bond_atom_site_label_1
_geom_bond_atom_site_label_2
_geom_bond_distance
O1 C5 1.376(2)
O1 C1 1.457(2)
C5 C4 1.388(3)
C5 C9 1.426(3)
C1 C2 1.506(3)
C1 C32 1.534(3)
C1 C26 1.538(3)
C27 C28 1.391(3)
C27 C26 1.395(3)
C27 H27 0.9300
C26 C31 1.389(3)
C32 C33 1.385(3)
C32 C37 1.397(3)
C4 C6 1.413(3)
C4 C3 1.450(3)
C13 C12 1.423(3)
C13 C17 1.445(3)
C13 C9 1.453(3)
C9 C8 1.437(3)
C3 C2 1.328(3)
C3 H3 0.9300
C35 C34 1.381(4)
C35 C36 1.386(4)
C35 H35 0.9300
C10 C11 1.334(4)
C10 C8 1.430(3)
C10 H10 0.9300
C6 C7 1.360(3)
C6 H6 0.9300
C25 C24 1.380(3)
C25 C21 1.408(3)
C25 H25 0.9300
C28 C29 1.393(3)
C28 H28 0.9300
C29 C30 1.382(3)
C29 H29 0.9300
C33 C34 1.399(3)
C33 H33 0.9300
C2 H2 0.9300
C17 C16 1.417(3)
C17 C21 1.458(3)
C31 C30 1.394(3)
C31 H31 0.9300
C8 C7 1.406(3)
C16 C18 1.422(4)
C16 C15 1.424(4)
C11 C12 1.431(4)
C11 H11 0.9300
C14 C15 1.353(4)
C14 C12 1.418(4)
C14 H14 0.9300
C15 H15 0.9300
C21 C20 1.421(3)
C22 C23 1.365(4)
C22 C20 1.410(3)
C22 H22 0.9300
C37 C36 1.388(3)
C37 H37 0.9300
C30 H30 0.9300
C34 H34 0.9300
C24 C23 1.407(3)
C24 H24 0.9300
C36 H36 0.9300
C7 H7 0.9300
C20 C19 1.436(4)
C18 C19 1.348(4)
C18 H18 0.9300
C23 H23 0.9300
C19 H19 0.9300

loop_
_geom_torsion_atom_site_label_1
_geom_torsion_atom_site_label_2
_geom_torsion_atom_site_label_3
_geom_torsion_atom_site_label_4
_geom_torsion
C1 O1 C5 C4 -36.1(3)
C1 O1 C5 C9 144.64(19)
C5 O1 C1 C2 35.9(2)
C5 O1 C1 C32 -90.3(2)
C5 O1 C1 C26 150.99(16)
C28 C27 C26 C31 -0.2(3)
C28 C27 C26 C1 173.84(19)
O1 C1 C26 C31 -18.0(3)
C2 C1 C26 C31 100.6(2)
C32 C1 C26 C31 -134.4(2)
O1 C1 C26 C27 168.16(17)
C2 C1 C26 C27 -73.2(2)
C32 C1 C26 C27 51.7(2)
O1 C1 C32 C33 136.2(2)
C2 C1 C32 C33 12.4(3)
C26 C1 C32 C33 -107.2(2)
O1 C1 C32 C37 -44.9(2)
C2 C1 C32 C37 -168.71(19)
C26 C1 C32 C37 71.7(2)
O1 C5 C4 C6 -174.32(18)
C9 C5 C4 C6 4.9(3)
O1 C5 C4 C3 11.8(3)
C9 C5 C4 C3 -168.94(19)
O1 C5 C9 C8 -178.09(18)
C4 C5 C9 C8 2.7(3)
O1 C5 C9 C13 -9.3(3)
C4 C5 C9 C13 171.4(2)
C12 C13 C9 C5 -149.4(2)
C17 C13 C9 C5 28.3(3)
C12 C13 C9 C8 19.0(3)
C17 C13 C9 C8 -163.2(2)
C5 C4 C3 C2 10.1(3)
C6 C4 C3 C2 -163.7(2)
C5 C4 C6 C7 -6.3(3)
C3 C4 C6 C7 167.3(2)
C26 C27 C28 C29 -0.7(3)
C27 C28 C29 C30 1.1(3)
C37 C32 C33 C34 0.8(3)
C1 C32 C33 C34 179.67(19)
C4 C3 C2 C1 -7.9(3)
O1 C1 C2 C3 -14.1(3)
C32 C1 C2 C3 107.6(2)
C26 C1 C2 C3 -130.2(2)
C12 C13 C17 C16 24.3(3)
C9 C13 C17 C16 -153.4(2)
C12 C13 C17 C21 -146.8(2)
C9 C13 C17 C21 35.4(3)
C27 C26 C31 C30 0.5(3)
C1 C26 C31 C30 -173.30(19)
C11 C10 C8 C7 164.4(2)
C11 C10 C8 C9 -7.9(3)
C5 C9 C8 C7 -9.2(3)
C13 C9 C8 C7 -178.7(2)
C5 C9 C8 C10 162.9(2)
C13 C9 C8 C10 -6.6(3)
C13 C17 C16 C18 169.8(2)
C21 C17 C16 C18 -18.4(3)
C13 C17 C16 C15 -14.6(3)
C21 C17 C16 C15 157.2(2)
C8 C10 C11 C12 9.4(4)
C12 C14 C15 C16 10.9(4)
C17 C16 C15 C14 -3.3(3)
C18 C16 C15 C14 172.3(2)
C24 C25 C21 C20 0.0(3)
C24 C25 C21 C17 171.4(2)
C16 C17 C21 C25 -157.7(2)
C13 C17 C21 C25 13.6(3)
C16 C17 C21 C20 13.6(3)
C13 C17 C21 C20 -175.2(2)
C33 C32 C37 C36 -1.4(3)
C1 C32 C37 C36 179.7(2)
C28 C29 C30 C31 -0.8(3)
C26 C31 C30 C29 0.0(3)
C36 C35 C34 C33 -0.4(3)
C32 C33 C34 C35 0.1(3)
C21 C25 C24 C23 3.0(3)
C34 C35 C36 C37 -0.1(4)
C32 C37 C36 C35 1.1(3)
C4 C6 C7 C8 -0.1(3)
C10 C8 C7 C6 -164.1(2)
C9 C8 C7 C6 8.2(3)
C23 C22 C20 C21 4.8(3)
C23 C22 C20 C19 -170.8(2)
C25 C21 C20 C22 -3.8(3)
C17 C21 C20 C22 -175.5(2)
C25 C21 C20 C19 171.8(2)
C17 C21 C20 C19 0.2(3)
C15 C14 C12 C13 -0.3(3)
C15 C14 C12 C11 178.5(2)
C17 C13 C12 C14 -17.2(3)
C9 C13 C12 C14 160.7(2)
C17 C13 C12 C11 164.0(2)
C9 C13 C12 C11 -18.1(3)
C10 C11 C12 C14 -174.8(2)
C10 C11 C12 C13 4.0(4)
C17 C16 C18 C19 9.4(4)
C15 C16 C18 C19 -166.2(2)
C20 C22 C23 C24 -1.7(3)
C25 C24 C23 C22 -2.2(3)
C16 C18 C19 C20 5.1(4)
C22 C20 C19 C18 165.8(2)
C21 C20 C19 C18 -9.7(3)
